data_2210629
loop_
_publ_author_name
'Liu, Zhi-Qian'
'Liu, Zhi-Qian'
'Xing, Zhi-Tao'
'Yan, Xiao-Chen'
'Wang, Hai-Bo'

_publ_section_title
;
 Methyl
 {2-[3-(2,4-dichlorophenyl)-1,2,4-oxadiazol-5-ylmethoxy]phenyl}acetate
;
_journal_coeditor_code HB2139
_journal_issue 10
_journal_name_full 'Acta Crystallographica Section E'
_journal_page_first o4405
_journal_page_last o4406
_journal_paper_doi 10.1107/S1600536806036142
_journal_volume 62
_journal_year 2006
_chemical_formula_iupac 'C18 H14 Cl2 N2 O4'
_chemical_formula_moiety 'C18 H14 Cl2 N2 O4'
_chemical_formula_sum 'C18 H14 Cl2 N2 O4'
_chemical_formula_weight 393.21
_chemical_name_systematic
;
Methyl {2-[3-(2,4-dichlorophenyl)-1,2,4-oxadiazol-5-ylmethoxy]phenyl}acetate
;
_space_group_IT_number 14
_symmetry_cell_setting monoclinic
_symmetry_space_group_name_Hall '-P 2ybc'
_symmetry_space_group_name_H-M 'P 1 21/c 1'
_atom_sites_solution_hydrogens geom
_atom_sites_solution_primary direct
_atom_sites_solution_secondary difmap
_cell_angle_alpha 90.00
_cell_angle_beta 90.59(3)
_cell_angle_gamma 90.00
_cell_formula_units_Z 4
_cell_length_a 7.4910(15)
_cell_length_b 15.613(3)
_cell_length_c 15.100(3)
_cell_measurement_reflns_used 25
_cell_measurement_temperature 293(2)
_cell_measurement_theta_max 12
_cell_measurement_theta_min 9
_cell_volume 1766.0(6)
_computing_cell_refinement 'CAD-4 Software'
_computing_data_collection 'CAD-4 Software (Enraf--Nonius, 1989)'
_computing_data_reduction 'XCAD4 (Harms & Wocadlo, 1995)'
_computing_molecular_graphics 'SHELXTL (Siemens, 1996)'
_computing_publication_material SHELXL97
_computing_structure_refinement 'SHELXL97 (Sheldrick, 1997)'
_computing_structure_solution 'SHELXS97 (Sheldrick, 1997)'
_diffrn_ambient_temperature 293(2)
_diffrn_measured_fraction_theta_full 0.997
_diffrn_measured_fraction_theta_max 0.997
_diffrn_measurement_device_type 'Nonius CAD4'
_diffrn_measurement_method \w/2\q
_diffrn_radiation_monochromator graphite
_diffrn_radiation_source 'fine-focus sealed tube'
_diffrn_radiation_type MoK\a
_diffrn_radiation_wavelength 0.71073
_diffrn_reflns_av_R_equivalents 0.0373
_diffrn_reflns_av_sigmaI/netI 0.0815
_diffrn_reflns_limit_h_max 9
_diffrn_reflns_limit_h_min 0
_diffrn_reflns_limit_k_max 19
_diffrn_reflns_limit_k_min 0
_diffrn_reflns_limit_l_max 18
_diffrn_reflns_limit_l_min -18
_diffrn_reflns_number 3737
_diffrn_reflns_theta_full 25.99
_diffrn_reflns_theta_max 25.99
_diffrn_reflns_theta_min 1.88
_diffrn_standards_decay_% 0
_diffrn_standards_interval_count 200
_diffrn_standards_interval_time 120
_diffrn_standards_number 3
_exptl_absorpt_coefficient_mu 0.394
_exptl_absorpt_correction_T_max 0.962
_exptl_absorpt_correction_T_min 0.891
_exptl_absorpt_correction_type psi-scan
_exptl_absorpt_process_details '(North <i>et al.</i>,  1968)'
_exptl_crystal_colour colourless
_exptl_crystal_density_diffrn 1.479
_exptl_crystal_density_method 'not measured'
_exptl_crystal_description block
_exptl_crystal_F_000 808
_exptl_crystal_size_max 0.30
_exptl_crystal_size_mid 0.10
_exptl_crystal_size_min 0.10
_refine_diff_density_max 0.335
_refine_diff_density_min -0.366
_refine_ls_extinction_method none
_refine_ls_goodness_of_fit_ref 1.036
_refine_ls_hydrogen_treatment constr
_refine_ls_matrix_type full
_refine_ls_number_parameters 235
_refine_ls_number_reflns 3467
_refine_ls_number_restraints 0
_refine_ls_restrained_S_all 1.036
_refine_ls_R_factor_all 0.1314
_refine_ls_R_factor_gt 0.0688
_refine_ls_shift/su_max 0.000
_refine_ls_shift/su_mean 0.000
_refine_ls_structure_factor_coef Fsqd
_refine_ls_weighting_details 'calc w=1/[\s^2^(Fo^2^)+(0.076P)^2^] where P=(Fo^2^+2Fc^2^)/3'
_refine_ls_weighting_scheme calc
_refine_ls_wR_factor_gt 0.1468
_refine_ls_wR_factor_ref 0.1777
_reflns_number_gt 1958
_reflns_number_total 3467
_reflns_threshold_expression I>2\s(I)
_cod_data_source_file hb2139.cif
_cod_data_source_block I
_cod_original_sg_symbol_H-M 'P 21/c'
_cod_database_code 2210629
_cod_database_fobs_code 2210629

loop_
_symmetry_equiv_pos_as_xyz
'x, y, z'
'-x, y+1/2, -z+1/2'
'-x, -y, -z'
'x, -y-1/2, z-1/2'

loop_
_atom_site_type_symbol
_atom_site_label
_atom_site_fract_x
_atom_site_fract_y
_atom_site_fract_z
_atom_site_U_iso_or_equiv
_atom_site_adp_type
_atom_site_calc_flag
_atom_site_refinement_flags
_atom_site_occupancy
Cl Cl1 1.08603(17) 0.72884(8) 0.18656(7) 0.0580(4) Uani d . 1
N N1 0.9110(4) 0.87720(19) 0.4258(2) 0.0356(8) Uani d . 1
O O1 0.3586(5) 1.0361(3) 0.2152(2) 0.0828(12) Uani d . 1
C C1 0.2863(10) 0.9526(4) 0.1979(4) 0.115(3) Uani d . 1
H H1B 0.3276 0.9325 0.1416 0.172 Uiso calc R 1
H H1C 0.1583 0.9556 0.1969 0.172 Uiso calc R 1
H H1D 0.3245 0.9138 0.2436 0.172 Uiso calc R 1
Cl Cl2 1.2663(2) 0.48342(8) 0.41615(10) 0.0832(5) Uani d . 1
O O2 0.2141(5) 1.0396(2) 0.3429(2) 0.0633(10) Uani d . 1
N N2 0.8349(5) 0.8495(2) 0.2838(2) 0.0507(10) Uani d . 1
C C2 0.3121(6) 1.0719(3) 0.2908(3) 0.0482(11) Uani d . 1
O O3 0.6200(4) 1.05834(17) 0.40464(18) 0.0438(7) Uani d . 1
C C3 0.4015(6) 1.1581(3) 0.3013(3) 0.0487(11) Uani d . 1
H H3A 0.5110 1.1579 0.2675 0.058 Uiso calc R 1
H H3B 0.3239 1.2016 0.2760 0.058 Uiso calc R 1
O O4 0.7641(4) 0.92934(18) 0.31141(19) 0.0520(8) Uani d . 1
C C4 0.4454(5) 1.1823(3) 0.3949(3) 0.0413(10) Uani d . 1
C C5 0.3821(6) 1.2565(3) 0.4320(3) 0.0516(12) Uani d . 1
H H5A 0.3087 1.2919 0.3981 0.062 Uiso calc R 1
C C6 0.4231(6) 1.2802(3) 0.5169(4) 0.0632(14) Uani d . 1
H H6A 0.3795 1.3312 0.5399 0.076 Uiso calc R 1
C C7 0.5303(6) 1.2272(3) 0.5684(3) 0.0576(13) Uani d . 1
H H7A 0.5568 1.2420 0.6267 0.069 Uiso calc R 1
C C8 0.5981(5) 1.1522(3) 0.5331(3) 0.0460(11) Uani d . 1
H H8A 0.6706 1.1167 0.5674 0.055 Uiso calc R 1
C C9 0.5572(5) 1.1306(2) 0.4469(3) 0.0374(10) Uani d . 1
C C10 0.7671(5) 1.0170(2) 0.4462(3) 0.0419(10) Uani d . 1
H H10A 0.7363 1.0014 0.5063 0.050 Uiso calc R 1
H H10B 0.8683 1.0557 0.4489 0.050 Uiso calc R 1
C C11 0.8154(5) 0.9392(2) 0.3957(3) 0.0341(9) Uani d . 1
C C12 0.9208(5) 0.8233(2) 0.3540(2) 0.0358(9) Uani d . 1
C C13 1.0108(5) 0.7394(2) 0.3630(2) 0.0343(9) Uani d . 1
C C14 1.0230(6) 0.7063(3) 0.4485(3) 0.0434(10) Uani d . 1
H H14A 0.9774 0.7378 0.4954 0.052 Uiso calc R 1
C C15 1.1003(6) 0.6286(3) 0.4650(3) 0.0508(12) Uani d . 1
H H15A 1.1074 0.6074 0.5225 0.061 Uiso calc R 1
C C16 1.1674(6) 0.5821(3) 0.3957(3) 0.0473(11) Uani d . 1
C C17 1.1594(5) 0.6122(2) 0.3107(3) 0.0426(10) Uani d . 1
H H17A 1.2050 0.5800 0.2644 0.051 Uiso calc R 1
C C18 1.0821(5) 0.6912(2) 0.2949(3) 0.0365(9) Uani d . 1

loop_
_atom_site_aniso_label
_atom_site_aniso_U_11
_atom_site_aniso_U_22
_atom_site_aniso_U_33
_atom_site_aniso_U_12
_atom_site_aniso_U_13
_atom_site_aniso_U_23
Cl1 0.0653(8) 0.0617(8) 0.0471(6) 0.0145(6) 0.0072(6) 0.0002(6)
N1 0.0315(18) 0.0322(17) 0.0429(19) 0.0061(15) -0.0070(15) -0.0020(15)
O1 0.082(3) 0.104(3) 0.062(2) -0.024(2) 0.008(2) -0.025(2)
C1 0.128(6) 0.117(6) 0.099(5) -0.044(5) 0.003(4) -0.053(4)
Cl2 0.0923(11) 0.0467(7) 0.1110(12) 0.0327(7) 0.0173(9) 0.0187(7)
O2 0.064(2) 0.071(2) 0.055(2) -0.0141(19) -0.0003(18) 0.0106(17)
N2 0.064(3) 0.0369(19) 0.051(2) 0.0208(19) -0.0132(19) -0.0108(17)
C2 0.035(2) 0.064(3) 0.045(3) 0.007(2) -0.009(2) 0.008(2)
O3 0.0382(17) 0.0393(15) 0.0535(18) 0.0172(13) -0.0161(14) -0.0099(13)
C3 0.039(3) 0.052(3) 0.056(3) 0.014(2) 0.000(2) 0.013(2)
O4 0.061(2) 0.0416(16) 0.0530(19) 0.0223(16) -0.0177(16) -0.0047(14)
C4 0.024(2) 0.037(2) 0.063(3) 0.0015(18) 0.006(2) 0.005(2)
C5 0.033(2) 0.032(2) 0.090(4) 0.009(2) 0.005(2) 0.001(2)
C6 0.036(3) 0.041(3) 0.113(4) 0.005(2) 0.004(3) -0.018(3)
C7 0.035(3) 0.062(3) 0.076(3) -0.001(2) 0.002(2) -0.030(3)
C8 0.033(2) 0.042(2) 0.064(3) 0.006(2) -0.007(2) -0.008(2)
C9 0.029(2) 0.031(2) 0.052(3) 0.0032(18) 0.0004(19) -0.0067(19)
C10 0.037(2) 0.037(2) 0.052(3) 0.011(2) -0.012(2) -0.007(2)
C11 0.028(2) 0.030(2) 0.044(2) 0.0001(18) -0.0057(18) -0.0015(18)
C12 0.027(2) 0.037(2) 0.043(2) 0.0010(18) -0.0032(18) -0.0007(19)
C13 0.026(2) 0.033(2) 0.044(2) 0.0008(17) -0.0013(17) -0.0034(18)
C14 0.038(2) 0.043(2) 0.049(3) 0.008(2) 0.003(2) -0.001(2)
C15 0.048(3) 0.050(3) 0.055(3) 0.011(2) 0.003(2) 0.016(2)
C16 0.039(3) 0.031(2) 0.072(3) 0.004(2) 0.003(2) 0.006(2)
C17 0.039(3) 0.029(2) 0.059(3) 0.0059(19) 0.007(2) -0.007(2)
C18 0.028(2) 0.034(2) 0.048(2) -0.0023(18) 0.0047(18) -0.0034(19)

loop_
_atom_type_symbol
_atom_type_description
_atom_type_scat_dispersion_real
_atom_type_scat_dispersion_imag
_atom_type_scat_source
C C 0.0033 0.0016 'International Tables Vol C Tables 4.2.6.8 and 6.1.1.4'
H H 0.0000 0.0000 'International Tables Vol C Tables 4.2.6.8 and 6.1.1.4'
N N 0.0061 0.0033 'International Tables Vol C Tables 4.2.6.8 and 6.1.1.4'
O O 0.0106 0.0060 'International Tables Vol C Tables 4.2.6.8 and 6.1.1.4'
Cl Cl 0.1484 0.1585 'International Tables Vol C Tables 4.2.6.8 and 6.1.1.4'

loop_
_geom_angle_atom_site_label_1
_geom_angle_atom_site_label_2
_geom_angle_atom_site_label_3
_geom_angle
C11 N1 C12 102.5(3)
C2 O1 C1 116.1(4)
O1 C1 H1B 109.5
O1 C1 H1C 109.5
H1B C1 H1C 109.5
O1 C1 H1D 109.5
H1B C1 H1D 109.5
H1C C1 H1D 109.5
C12 N2 O4 102.7(3)
O2 C2 O1 124.0(5)
O2 C2 C3 125.7(4)
O1 C2 C3 110.3(4)
C9 O3 C10 115.7(3)
C4 C3 C2 114.7(4)
C4 C3 H3A 108.6
C2 C3 H3A 108.6
C4 C3 H3B 108.6
C2 C3 H3B 108.6
H3A C3 H3B 107.6
C11 O4 N2 106.0(3)
C5 C4 C9 117.8(4)
C5 C4 C3 121.7(4)
C9 C4 C3 120.5(4)
C6 C5 C4 122.4(4)
C6 C5 H5A 118.8
C4 C5 H5A 118.8
C5 C6 C7 119.2(4)
C5 C6 H6A 120.4
C7 C6 H6A 120.4
C8 C7 C6 120.1(5)
C8 C7 H7A 119.9
C6 C7 H7A 119.9
C9 C8 C7 119.5(4)
C9 C8 H8A 120.3
C7 C8 H8A 120.3
C8 C9 O3 124.3(4)
C8 C9 C4 121.0(4)
O3 C9 C4 114.7(3)
O3 C10 C11 109.7(3)
O3 C10 H10A 109.7
C11 C10 H10A 109.7
O3 C10 H10B 109.7
C11 C10 H10B 109.7
H10A C10 H10B 108.2
N1 C11 O4 113.9(3)
N1 C11 C10 125.0(4)
O4 C11 C10 121.1(3)
N2 C12 N1 114.8(3)
N2 C12 C13 125.1(4)
N1 C12 C13 119.8(3)
C18 C13 C14 117.7(4)
C18 C13 C12 126.2(4)
C14 C13 C12 116.1(3)
C15 C14 C13 121.5(4)
C15 C14 H14A 119.2
C13 C14 H14A 119.2
C14 C15 C16 119.1(4)
C14 C15 H15A 120.4
C16 C15 H15A 120.4
C17 C16 C15 121.4(4)
C17 C16 Cl2 119.1(3)
C15 C16 Cl2 119.4(4)
C16 C17 C18 118.9(4)
C16 C17 H17A 120.6
C18 C17 H17A 120.6
C17 C18 C13 121.3(4)
C17 C18 Cl1 116.9(3)
C13 C18 Cl1 121.7(3)

loop_
_geom_bond_atom_site_label_1
_geom_bond_atom_site_label_2
_geom_bond_distance
Cl1 C18 1.739(4)
C11 N1 1.284(5)
C12 N1 1.375(5)
C12 N2 1.300(5)
N2 O4 1.419(4)
C11 O4 1.334(4)
O1 C2 1.321(5)
O1 C1 1.435(6)
C1 H1B 0.9600
C1 H1C 0.9600
C1 H1D 0.9600
Cl2 C16 1.736(4)
O2 C2 1.193(5)
C2 C3 1.511(6)
O3 C9 1.380(4)
O3 C10 1.418(4)
C3 C4 1.497(6)
C3 H3A 0.9700
C3 H3B 0.9700
C4 C5 1.373(5)
C4 C9 1.399(5)
C5 C6 1.366(6)
C5 H5A 0.9300
C6 C7 1.386(7)
C6 H6A 0.9300
C7 C8 1.385(6)
C7 H7A 0.9300
C8 C9 1.377(5)
C8 H8A 0.9300
C10 C11 1.482(5)
C10 H10A 0.9700
C10 H10B 0.9700
C12 C13 1.479(5)
C13 C18 1.385(5)
C13 C14 1.391(5)
C14 C15 1.367(6)
C14 H14A 0.9300
C15 C16 1.373(6)
C15 H15A 0.9300
C16 C17 1.366(6)
C17 C18 1.383(5)
C17 H17A 0.9300

loop_
_geom_torsion_atom_site_label_1
_geom_torsion_atom_site_label_2
_geom_torsion_atom_site_label_3
_geom_torsion_atom_site_label_4
_geom_torsion
C1 O1 C2 O2 -1.1(7)
C1 O1 C2 C3 178.5(4)
O2 C2 C3 C4 31.8(6)
O1 C2 C3 C4 -147.8(4)
C12 N2 O4 C11 -1.1(4)
C2 C3 C4 C5 -122.9(4)
C2 C3 C4 C9 58.8(5)
C9 C4 C5 C6 -0.7(6)
C3 C4 C5 C6 -179.0(4)
C4 C5 C6 C7 -0.9(7)
C5 C6 C7 C8 1.5(7)
C6 C7 C8 C9 -0.4(7)
C7 C8 C9 O3 178.7(4)
C7 C8 C9 C4 -1.3(6)
C10 O3 C9 C8 -15.7(5)
C10 O3 C9 C4 164.3(3)
C5 C4 C9 C8 1.8(6)
C3 C4 C9 C8 -179.8(4)
C5 C4 C9 O3 -178.2(3)
C3 C4 C9 O3 0.2(5)
C9 O3 C10 C11 177.9(3)
C12 N1 C11 O4 -0.1(4)
C12 N1 C11 C10 -178.4(4)
N2 O4 C11 N1 0.8(5)
N2 O4 C11 C10 179.1(4)
O3 C10 C11 N1 -162.2(4)
O3 C10 C11 O4 19.7(5)
O4 N2 C12 N1 1.1(5)
O4 N2 C12 C13 175.8(3)
C11 N1 C12 N2 -0.7(5)
C11 N1 C12 C13 -175.6(3)
N2 C12 C13 C18 27.9(6)
N1 C12 C13 C18 -157.7(4)
N2 C12 C13 C14 -151.7(4)
N1 C12 C13 C14 22.7(5)
C18 C13 C14 C15 -0.8(6)
C12 C13 C14 C15 178.8(4)
C13 C14 C15 C16 0.0(7)
C14 C15 C16 C17 0.4(7)
C14 C15 C16 Cl2 179.9(3)
C15 C16 C17 C18 0.2(7)
Cl2 C16 C17 C18 -179.3(3)
C16 C17 C18 C13 -1.1(6)
C16 C17 C18 Cl1 176.7(3)
C14 C13 C18 C17 1.4(6)
C12 C13 C18 C17 -178.2(4)
C14 C13 C18 Cl1 -176.3(3)
C12 C13 C18 Cl1 4.1(6)

loop_
_cod_related_entry_id
_cod_related_entry_database
_cod_related_entry_code
1 ChemSpider 21127244
